data_9008241
loop_
_publ_author_name
'Srikrishnan, T.'
'Nowacki, W.'

_publ_section_title
;
 A redetermination of the crystal structure of cosalite, Pb2Bi2S5
;
_journal_name_full 'Zeitschrift fur Kristallographie'
_journal_page_first 114
_journal_page_last 136
_journal_volume 140
_journal_year 1974
_chemical_compound_source 'Cariboo gold mines, Wells, British Columbia, Canada'
_chemical_formula_sum 'Bi4 Cu0.12 Pb4 S10'
_chemical_name_mineral Cosalite
_space_group_IT_number 62
_symmetry_space_group_name_Hall '-P 2c 2ab'
_symmetry_space_group_name_H-M 'P b n m'
_cell_angle_alpha 90
_cell_angle_beta 90
_cell_angle_gamma 90
_cell_length_a 19.098
_cell_length_b 23.89
_cell_length_c 4.057
_cell_formula_units_Z 4
_cell_volume 1851.011
_database_code_amcsd 0010765
_exptl_crystal_density_diffrn 7.152
_cod_original_formula_sum 'Bi4 Pb4 S10 Cu.12'
_cod_database_code 9008241

loop_
_space_group_symop_operation_xyz
x,y,z
x,y,1/2-z
-x,-y,1/2+z
1/2+x,1/2-y,1/2+z
1/2-x,1/2+y,1/2-z
1/2-x,1/2+y,z
1/2+x,1/2-y,-z
-x,-y,-z

loop_
_atom_site_aniso_label
_atom_site_aniso_U_11
_atom_site_aniso_U_22
_atom_site_aniso_U_33
_atom_site_aniso_U_12
_atom_site_aniso_U_13
_atom_site_aniso_U_23
Bi1 0.01016 0.03036 0.02085 0.00000 0.00000 0.00000
Bi2 0.01256 0.03036 0.02502 0.00000 0.00000 0.00000
Bi3 0.01681 0.03499 0.01918 -0.00023 0.00000 0.00000
Bi4 0.01183 0.03238 0.02668 0.00069 0.00000 0.00000
Pb1 0.01645 0.03643 0.02251 0.00069 0.00000 0.00000
Pb2 0.03400 0.04453 0.03752 -0.00139 0.00000 0.00000
Pb3 0.02476 0.04048 0.02752 0.00023 0.00000 0.00000
Pb4 0.01718 0.04684 0.02835 -0.00023 0.00000 0.00000
S1 0.00739 0.02602 0.02001 -0.00231 0.00000 0.00000
S2 0.00739 0.04915 0.01167 -0.00231 0.00000 0.00000
S3 0.02033 0.03759 0.02335 0.01387 0.00000 0.00000
S4 0.01478 0.02602 0.03419 -0.00231 0.00000 0.00000
S5 0.01663 0.04626 0.01501 0.00000 0.00000 0.00000
S6 0.00370 0.03180 0.02918 -0.00231 0.00000 0.00000
S7 0.00739 0.02602 0.04002 0.01156 0.00000 0.00000
S8 0.00739 0.03759 0.00667 0.00231 0.00000 0.00000
S9 0.02402 0.03759 0.00750 -0.00462 0.00000 0.00000
S10 0.01293 0.03470 0.00917 0.00231 0.00000 0.00000
Cu 0.04989 0.06361 0.06671 0.01387 0.00000 0.00000

loop_
_atom_site_label
_atom_site_fract_x
_atom_site_fract_y
_atom_site_fract_z
_atom_site_occupancy
Bi1 0.98212 0.15503 0.25000 1.00000
Bi2 0.09276 0.30330 0.25000 1.00000
Bi3 0.08994 0.01082 0.75000 1.00000
Bi4 0.18547 0.17157 0.75000 1.00000
Pb1 0.27415 0.04064 0.25000 1.00000
Pb2 0.03437 0.43512 0.75000 1.00000
Pb3 0.38270 0.20591 0.25000 1.00000
Pb4 0.29262 0.37318 0.25000 1.00000
S1 0.47660 0.13840 0.75000 1.00000
S2 0.02920 0.22860 0.75000 1.00000
S3 0.41410 0.99870 0.25000 1.00000
S4 0.15180 0.36230 0.75000 1.00000
S5 0.28230 0.46460 0.75000 1.00000
S6 0.22790 0.23760 0.25000 1.00000
S7 0.12780 0.08840 0.25000 1.00000
S8 0.30660 0.12440 0.75000 1.00000
S9 0.36220 0.29590 0.75000 1.00000
S10 0.43460 0.41520 0.25000 1.00000
Cu 0.38600 0.05700 0.75000 0.12000

loop_
_cod_related_entry_id
_cod_related_entry_database
_cod_related_entry_code
1 AMCSD 0010765
